data_7248768
loop_
_publ_author_name
'\/Lyczko, Krzysztof'
'Pogorzelska, Anna'
'Cz\;e\'scik, Urszula'
'Koronkiewicz, Miros\/lawa'
'Rode, Joanna E.'
'Bednarek, El\.zbieta'
'Kaw\;ecki, Robert'
'W\;egrzy\'nska, Karolina'
'Baraniak, Anna'
'Milczarek, Ma\/lgorzata'
'Dobrowolski, Jan Cz.'

_publ_section_title
;
 Tricarbonyl rhenium(i) complexes with 8-hydroxyquinolines: structural,
 chemical, antibacterial, and anticancer characteristics
;
_journal_issue 25
_journal_name_full 'RSC Advances'
_journal_page_first 18080
_journal_page_last 18092
_journal_paper_doi 10.1039/D4RA03141E
_journal_volume 14
_journal_year 2024
_chemical_formula_moiety 'C17 H14 N3 O4 Re'
_chemical_formula_sum 'C17 H14 N3 O4 Re'
_chemical_formula_weight 510.51
_chemical_name_systematic
;
tricarbonyl-(3,5-dimethylpyrazole)-(quinolin-8-olato-N,O)-rhenium(I)
;
_space_group_crystal_system monoclinic
_space_group_IT_number 14
_space_group_name_Hall '-P 2yn'
_space_group_name_H-M_alt 'P 1 21/n 1'
_atom_sites_solution_hydrogens mixed
_atom_sites_solution_primary direct
_audit_creation_date 2021-11-17
_audit_creation_method
;
Olex2 1.5
(compiled 2021.10.07 svn.r9718050b for OlexSys, GUI svn.r6410)
;
_audit_update_record
;
2024-04-21 deposited with the CCDC.	2024-05-26 downloaded from the CCDC.
;
_cell_angle_alpha 90
_cell_angle_beta 95.549(2)
_cell_angle_gamma 90
_cell_formula_units_Z 4
_cell_length_a 8.1183(2)
_cell_length_b 20.2662(4)
_cell_length_c 10.2281(2)
_cell_measurement_reflns_used 9566
_cell_measurement_temperature 100.0(1)
_cell_measurement_theta_max 31.1220
_cell_measurement_theta_min 2.0050
_cell_volume 1674.91(6)
_computing_cell_refinement 'CrysAlisPro 1.171.41.112a (Rigaku OD, 2021)'
_computing_data_collection 'CrysAlisPro 1.171.41.112a (Rigaku OD, 2021)'
_computing_data_reduction 'CrysAlisPro 1.171.41.112a (Rigaku OD, 2021)'
_computing_molecular_graphics 'Olex2 1.5 (Dolomanov et al., 2009)'
_computing_publication_material 'Olex2 1.5 (Dolomanov et al., 2009)'
_computing_structure_refinement 'SHELXL 2017/1 (Sheldrick, 2015)'
_diffrn_ambient_environment N~2~
_diffrn_ambient_temperature 100.0(1)
_diffrn_detector 'CCD plate'
_diffrn_detector_area_resol_mean 16.0131
_diffrn_detector_type Eos
_diffrn_measured_fraction_theta_full 1.000
_diffrn_measured_fraction_theta_max 0.943
_diffrn_measurement_details
;
List of Runs (angles in degrees, time in seconds):

  # Type    Start    End  Width  t~exp~   \w     \q     \k     \f   Frames
#--------------------------------------------------------------------------
  1  \w    -42.00   7.00   1.00   10.00    --  -22.92 -77.00 120.00   49
  2  \w    -53.00  21.00   1.00   10.00    --  -22.92  77.00-150.00   74
  3  \w      6.00  94.00   1.00   10.00    --   25.58  57.00  30.00   88
  4  \w    -45.00  70.00   1.00   10.00    --   25.58 -19.00  30.00  115
  5  \w     39.00  79.00   1.00   10.00    --   25.58 178.00  90.00   40
  6  \w      5.00  91.00   1.00   10.00    --   25.58  57.00 120.00   86
  7  \w     22.00  64.00   1.00   10.00    --   25.58 -99.00 150.00   42
;
_diffrn_measurement_device 'four-circle diffractometer'
_diffrn_measurement_device_type 'SuperNova, Dual, Cu at home/near, Eos'
_diffrn_measurement_method '\w scans'
_diffrn_orient_matrix_type 'CrysAlisPro convention (1999,Acta A55,543-557)'
_diffrn_orient_matrix_UB_11 -0.0747682000
_diffrn_orient_matrix_UB_12 -0.0028608000
_diffrn_orient_matrix_UB_13 -0.0416104000
_diffrn_orient_matrix_UB_21 -0.0458900000
_diffrn_orient_matrix_UB_22 0.0026853000
_diffrn_orient_matrix_UB_23 0.0553285000
_diffrn_orient_matrix_UB_31 -0.0026584000
_diffrn_orient_matrix_UB_32 0.0347935000
_diffrn_orient_matrix_UB_33 -0.0077152000
_diffrn_radiation_monochromator mirror
_diffrn_radiation_probe x-ray
_diffrn_radiation_type 'Mo K\a'
_diffrn_radiation_wavelength 0.71073
_diffrn_reflns_av_R_equivalents 0.0379
_diffrn_reflns_av_unetI/netI 0.0365
_diffrn_reflns_Laue_measured_fraction_full 1.000
_diffrn_reflns_Laue_measured_fraction_max 0.943
_diffrn_reflns_limit_h_max 11
_diffrn_reflns_limit_h_min -11
_diffrn_reflns_limit_k_max 29
_diffrn_reflns_limit_k_min -29
_diffrn_reflns_limit_l_max 14
_diffrn_reflns_limit_l_min -14
_diffrn_reflns_number 19122
_diffrn_reflns_point_group_measured_fraction_full 1.000
_diffrn_reflns_point_group_measured_fraction_max 0.943
_diffrn_reflns_theta_full 25.242
_diffrn_reflns_theta_max 31.392
_diffrn_reflns_theta_min 2.010
_diffrn_source 'micro-focus sealed X-ray tube'
_diffrn_source_type 'SuperNova (Mo) X-ray Source'
_exptl_absorpt_coefficient_mu 7.282
_exptl_absorpt_correction_T_max 1.00000
_exptl_absorpt_correction_T_min 0.49116
_exptl_absorpt_correction_type multi-scan
_exptl_absorpt_process_details
;
CrysAlisPro 1.171.41.112a (Rigaku Oxford Diffraction, 2021)
Empirical absorption correction using spherical harmonics,
implemented in SCALE3 ABSPACK scaling algorithm.
;
_exptl_crystal_colour yellow
_exptl_crystal_colour_primary yellow
_exptl_crystal_density_diffrn 2.025
_exptl_crystal_description block
_exptl_crystal_F_000 976
_exptl_crystal_size_max 0.18
_exptl_crystal_size_mid 0.12
_exptl_crystal_size_min 0.06
_refine_diff_density_max 1.195
_refine_diff_density_min -1.614
_refine_diff_density_rms 0.152
_refine_ls_extinction_method none
_refine_ls_goodness_of_fit_ref 1.083
_refine_ls_hydrogen_treatment mixed
_refine_ls_matrix_type full
_refine_ls_number_parameters 232
_refine_ls_number_reflns 5186
_refine_ls_number_restraints 0
_refine_ls_restrained_S_all 1.083
_refine_ls_R_factor_all 0.0332
_refine_ls_R_factor_gt 0.0258
_refine_ls_shift/su_max 0.001
_refine_ls_shift/su_mean 0.000
_refine_ls_structure_factor_coef Fsqd
_refine_ls_weighting_details 'w=1/[\s^2^(Fo^2^)+(0.0165P)^2^+1.0251P] where P=(Fo^2^+2Fc^2^)/3'
_refine_ls_weighting_scheme calc
_refine_ls_wR_factor_gt 0.0488
_refine_ls_wR_factor_ref 0.0520
_reflns_Friedel_coverage 0.000
_reflns_number_gt 4529
_reflns_number_total 5186
_reflns_threshold_expression 'I > 2\s(I)'
_cod_data_source_file d4ra03141e2.cif
_cod_data_source_block 3-re(co)3(Q)hdmpz
_cod_original_cell_volume 1674.92(6)
_cod_database_code 7248768
_shelx_shelxl_version_number 2017/1
_chemical_oxdiff_formula 'C17 H14 N3 O4 Re1'
_chemical_oxdiff_usercomment 'yellow block, Mo, 100K, 0.18x0.08x0.05'
_shelx_space_group_comment
;
The symmetry employed for this shelxl refinement is uniquely defined
by the following loop, which should always be used as a source of
symmetry information in preference to the above space-group names.
They are only intended as comments.
;
_olex2_refinement_description
;
1. Fixed Uiso
 At 1.2 times of:
  All C(H) groups
 At 1.5 times of:
  All C(H,H,H) groups
2.a Aromatic/amide H refined with riding coordinates:
 C14(H14), C4(H4), C10(H10), C6(H6), C5(H5), C9(H9), C8(H8)
2.b Idealised Me refined as rotating group:
 C17(H17A,H17B,H17C), C16(H16A,H16B,H16C)
;
_olex2_submission_special_instructions 'No special instructions were received'
_oxdiff_exptl_absorpt_empirical_details
;
Empirical correction (ABSPACK) includes:
- Absorption correction using spherical harmonics
- Frame scaling
;
_oxdiff_exptl_absorpt_empirical_full_max 1.649
_oxdiff_exptl_absorpt_empirical_full_min 0.742

loop_
_space_group_symop_operation_xyz
'x, y, z'
'-x+1/2, y+1/2, -z+1/2'
'-x, -y, -z'
'x-1/2, -y-1/2, z-1/2'

loop_
_atom_site_label
_atom_site_type_symbol
_atom_site_fract_x
_atom_site_fract_y
_atom_site_fract_z
_atom_site_U_iso_or_equiv
_atom_site_adp_type
_atom_site_occupancy
_atom_site_site_symmetry_order
_atom_site_calc_flag
_atom_site_refinement_flags_posn
_atom_site_refinement_flags_adp
_atom_site_refinement_flags_occupancy
_atom_site_disorder_assembly
_atom_site_disorder_group
Re1 Re 0.02991(2) 0.14563(2) 0.36618(2) 0.01188(4) Uani 1 1 d . . . . .
N2 N 0.2514(3) 0.11107(11) 0.4885(2) 0.0138(5) Uani 1 1 d . . . . .
O2 O 0.1197(3) 0.29226(10) 0.3490(2) 0.0221(5) Uani 1 1 d . . . . .
C2 C 0.0893(4) 0.23649(15) 0.3581(3) 0.0156(6) Uani 1 1 d . . . . .
O4 O -0.0176(3) 0.04189(9) 0.35825(19) 0.0128(4) Uani 1 1 d . . . . .
C14 C 0.4837(4) 0.09367(15) 0.6222(3) 0.0183(6) Uani 1 1 d . . . . .
H14 H 0.588220 0.100848 0.670221 0.022 Uiso 1 1 calc R U . . .
N3 N 0.2545(3) 0.04823(12) 0.5375(2) 0.0148(5) Uani 1 1 d . . . . .
C3 C -0.1690(4) 0.16844(15) 0.2586(3) 0.0171(6) Uani 1 1 d . . . . .
O1 O -0.1463(3) 0.18840(11) 0.6051(2) 0.0238(5) Uani 1 1 d . . . . .
C4 C 0.2566(4) 0.14865(14) 0.1313(3) 0.0171(6) Uani 1 1 d . . . . .
H4 H 0.270499 0.194294 0.150475 0.020 Uiso 1 1 calc R U . . .
C11 C 0.0463(4) 0.01046(14) 0.2604(3) 0.0125(5) Uani 1 1 d . . . . .
C12 C 0.1444(4) 0.04615(14) 0.1771(3) 0.0138(6) Uani 1 1 d . . . . .
N1 N 0.1628(3) 0.11257(11) 0.2039(2) 0.0134(5) Uani 1 1 d . . . . .
C10 C 0.0247(4) -0.05677(14) 0.2355(3) 0.0155(6) Uani 1 1 d . . . . .
H10 H -0.042807 -0.082066 0.287521 0.019 Uiso 1 1 calc R U . . .
C15 C 0.3930(4) 0.13901(14) 0.5410(3) 0.0170(6) Uani 1 1 d . . . . .
C17 C 0.4404(4) 0.20781(15) 0.5073(4) 0.0244(7) Uani 1 1 d . . . . .
H17A H 0.445222 0.211353 0.412177 0.037 Uiso 1 1 calc R U . . .
H17B H 0.549054 0.218346 0.552661 0.037 Uiso 1 1 calc R U . . .
H17C H 0.357816 0.238827 0.534889 0.037 Uiso 1 1 calc R U . . .
C6 C 0.3173(4) 0.05628(16) -0.0017(3) 0.0199(6) Uani 1 1 d . . . . .
H6 H 0.369411 0.037872 -0.072540 0.024 Uiso 1 1 calc R U . . .
C5 C 0.3357(4) 0.12167(16) 0.0274(3) 0.0199(6) Uani 1 1 d . . . . .
H5 H 0.401808 0.148846 -0.022307 0.024 Uiso 1 1 calc R U . . .
C13 C 0.3908(4) 0.03620(15) 0.6187(3) 0.0163(6) Uani 1 1 d . . . . .
C9 C 0.1017(4) -0.08760(15) 0.1341(3) 0.0189(6) Uani 1 1 d . . . . .
H9 H 0.086857 -0.133675 0.120415 0.023 Uiso 1 1 calc R U . . .
C7 C 0.2202(4) 0.01580(14) 0.0739(3) 0.0155(6) Uani 1 1 d . . . . .
C8 C 0.1974(4) -0.05315(15) 0.0545(3) 0.0185(6) Uani 1 1 d . . . . .
H8 H 0.248106 -0.075180 -0.013091 0.022 Uiso 1 1 calc R U . . .
O3 O -0.2897(3) 0.18281(11) 0.1968(2) 0.0266(5) Uani 1 1 d . . . . .
C1 C -0.0815(4) 0.17021(14) 0.5164(3) 0.0158(6) Uani 1 1 d . . . . .
C16 C 0.4201(4) -0.02927(15) 0.6828(3) 0.0197(6) Uani 1 1 d . . . . .
H16A H 0.526899 -0.028829 0.736386 0.030 Uiso 1 1 calc R U . . .
H16B H 0.421087 -0.063543 0.615296 0.030 Uiso 1 1 calc R U . . .
H16C H 0.331594 -0.038520 0.738905 0.030 Uiso 1 1 calc R U . . .
H3 H 0.173(4) 0.0229(16) 0.521(3) 0.021(10) Uiso 1 1 d . . . . .

loop_
_atom_site_aniso_label
_atom_site_aniso_U_11
_atom_site_aniso_U_22
_atom_site_aniso_U_33
_atom_site_aniso_U_23
_atom_site_aniso_U_13
_atom_site_aniso_U_12
Re1 0.01238(6) 0.01124(6) 0.01229(6) 0.00019(4) 0.00252(4) 0.00059(4)
N2 0.0176(13) 0.0131(11) 0.0108(12) -0.0010(9) 0.0015(10) 0.0004(9)
O2 0.0238(12) 0.0151(10) 0.0280(13) 0.0007(9) 0.0053(10) -0.0015(9)
C2 0.0153(14) 0.0189(14) 0.0133(14) -0.0012(12) 0.0045(11) 0.0029(11)
O4 0.0146(10) 0.0117(9) 0.0125(10) -0.0007(8) 0.0033(8) 0.0001(7)
C14 0.0145(15) 0.0223(15) 0.0179(16) -0.0046(12) 0.0003(12) -0.0021(11)
N3 0.0160(13) 0.0150(12) 0.0132(12) -0.0010(10) 0.0014(10) -0.0009(9)
C3 0.0175(15) 0.0165(13) 0.0175(15) 0.0009(12) 0.0020(12) -0.0006(11)
O1 0.0292(13) 0.0222(11) 0.0217(12) 0.0026(10) 0.0105(10) 0.0074(9)
C4 0.0172(15) 0.0176(14) 0.0167(15) 0.0025(12) 0.0034(12) -0.0008(11)
C11 0.0135(13) 0.0155(13) 0.0080(13) -0.0003(11) -0.0009(10) 0.0023(10)
C12 0.0118(13) 0.0166(13) 0.0125(14) 0.0018(11) -0.0009(11) 0.0023(10)
N1 0.0134(12) 0.0136(11) 0.0132(12) 0.0015(10) 0.0018(9) 0.0004(9)
C10 0.0172(14) 0.0153(13) 0.0138(14) 0.0007(11) 0.0003(11) -0.0001(11)
C15 0.0137(14) 0.0193(14) 0.0183(16) -0.0046(12) 0.0026(12) -0.0018(11)
C17 0.0212(17) 0.0195(15) 0.0322(19) -0.0027(14) 0.0008(14) -0.0063(12)
C6 0.0184(15) 0.0304(17) 0.0112(14) -0.0011(13) 0.0029(12) 0.0020(13)
C5 0.0182(16) 0.0275(16) 0.0147(15) 0.0047(13) 0.0059(12) -0.0024(12)
C13 0.0152(15) 0.0226(15) 0.0110(14) -0.0018(12) 0.0019(11) 0.0023(11)
C9 0.0214(16) 0.0171(14) 0.0177(16) -0.0026(12) -0.0012(12) 0.0041(12)
C7 0.0159(14) 0.0188(14) 0.0117(14) -0.0010(11) 0.0016(11) 0.0047(11)
C8 0.0206(15) 0.0202(15) 0.0146(15) -0.0043(12) 0.0007(12) 0.0055(12)
O3 0.0211(13) 0.0279(12) 0.0292(14) 0.0073(11) -0.0051(10) 0.0018(10)
C1 0.0164(15) 0.0125(13) 0.0186(15) 0.0035(12) 0.0029(12) 0.0043(11)
C16 0.0182(15) 0.0257(16) 0.0150(15) 0.0020(13) 0.0006(12) 0.0038(12)

loop_
_atom_type_symbol
_atom_type_description
_atom_type_scat_dispersion_real
_atom_type_scat_dispersion_imag
_atom_type_scat_source
C C 0.0033 0.0016 'International Tables Vol C Tables 4.2.6.8 and 6.1.1.4'
H H 0.0000 0.0000 'International Tables Vol C Tables 4.2.6.8 and 6.1.1.4'
N N 0.0061 0.0033 'International Tables Vol C Tables 4.2.6.8 and 6.1.1.4'
O O 0.0106 0.0060 'International Tables Vol C Tables 4.2.6.8 and 6.1.1.4'
Re Re -1.0185 7.2310 'International Tables Vol C Tables 4.2.6.8 and 6.1.1.4'

loop_
_geom_angle_atom_site_label_1
_geom_angle_atom_site_label_2
_geom_angle_atom_site_label_3
_geom_angle
_geom_angle_site_symmetry_1
_geom_angle_site_symmetry_3
_geom_angle_publ_flag
C2 Re1 N2 97.78(11) . . ?
C2 Re1 O4 173.37(10) . . ?
C2 Re1 C3 86.85(13) . . ?
C2 Re1 N1 96.79(11) . . ?
C2 Re1 C1 85.70(12) . . ?
O4 Re1 N2 80.98(8) . . ?
O4 Re1 N1 76.62(8) . . ?
C3 Re1 N2 175.36(11) . . ?
C3 Re1 O4 94.38(10) . . ?
C3 Re1 N1 95.08(11) . . ?
C3 Re1 C1 87.78(13) . . ?
N1 Re1 N2 84.10(9) . . ?
C1 Re1 N2 92.86(11) . . ?
C1 Re1 O4 100.84(10) . . ?
C1 Re1 N1 176.30(10) . . ?
N3 N2 Re1 119.25(18) . . ?
C15 N2 Re1 135.4(2) . . ?
C15 N2 N3 105.1(2) . . ?
O2 C2 Re1 177.0(3) . . ?
C11 O4 Re1 114.63(17) . . ?
C15 C14 H14 126.8 . . ?
C13 C14 H14 126.8 . . ?
C13 C14 C15 106.5(3) . . ?
N2 N3 H3 120(2) . . ?
C13 N3 N2 112.4(2) . . ?
C13 N3 H3 127(2) . . ?
O3 C3 Re1 178.3(3) . . ?
N1 C4 H4 118.8 . . ?
N1 C4 C5 122.4(3) . . ?
C5 C4 H4 118.8 . . ?
O4 C11 C12 119.3(2) . . ?
O4 C11 C10 123.6(3) . . ?
C10 C11 C12 117.1(3) . . ?
N1 C12 C11 115.7(3) . . ?
N1 C12 C7 121.8(3) . . ?
C7 C12 C11 122.5(3) . . ?
C4 N1 Re1 127.6(2) . . ?
C4 N1 C12 118.7(3) . . ?
C12 N1 Re1 113.68(19) . . ?
C11 C10 H10 119.6 . . ?
C11 C10 C9 120.7(3) . . ?
C9 C10 H10 119.6 . . ?
N2 C15 C14 109.9(3) . . ?
N2 C15 C17 121.9(3) . . ?
C14 C15 C17 128.1(3) . . ?
C15 C17 H17A 109.5 . . ?
C15 C17 H17B 109.5 . . ?
C15 C17 H17C 109.5 . . ?
H17A C17 H17B 109.5 . . ?
H17A C17 H17C 109.5 . . ?
H17B C17 H17C 109.5 . . ?
C5 C6 H6 120.0 . . ?
C5 C6 C7 119.9(3) . . ?
C7 C6 H6 120.0 . . ?
C4 C5 H5 120.2 . . ?
C6 C5 C4 119.7(3) . . ?
C6 C5 H5 120.2 . . ?
C14 C13 C16 132.4(3) . . ?
N3 C13 C14 106.1(3) . . ?
N3 C13 C16 121.5(3) . . ?
C10 C9 H9 119.0 . . ?
C8 C9 C10 121.9(3) . . ?
C8 C9 H9 119.0 . . ?
C12 C7 C6 117.4(3) . . ?
C12 C7 C8 118.2(3) . . ?
C6 C7 C8 124.4(3) . . ?
C9 C8 C7 119.5(3) . . ?
C9 C8 H8 120.2 . . ?
C7 C8 H8 120.2 . . ?
O1 C1 Re1 176.3(3) . . ?
C13 C16 H16A 109.5 . . ?
C13 C16 H16B 109.5 . . ?
C13 C16 H16C 109.5 . . ?
H16A C16 H16B 109.5 . . ?
H16A C16 H16C 109.5 . . ?
H16B C16 H16C 109.5 . . ?

loop_
_geom_bond_atom_site_label_1
_geom_bond_atom_site_label_2
_geom_bond_distance
_geom_bond_site_symmetry_2
_geom_bond_publ_flag
Re1 N2 2.203(2) . ?
Re1 C2 1.907(3) . ?
Re1 O4 2.1375(19) . ?
Re1 C3 1.921(3) . ?
Re1 N1 2.171(2) . ?
Re1 C1 1.922(3) . ?
N2 N3 1.368(3) . ?
N2 C15 1.346(4) . ?
O2 C2 1.163(3) . ?
O4 C11 1.333(3) . ?
C14 H14 0.9500 . ?
C14 C15 1.399(4) . ?
C14 C13 1.386(4) . ?
N3 C13 1.340(4) . ?
N3 H3 0.84(3) . ?
C3 O3 1.151(4) . ?
O1 C1 1.153(4) . ?
C4 H4 0.9500 . ?
C4 N1 1.333(4) . ?
C4 C5 1.404(4) . ?
C11 C12 1.420(4) . ?
C11 C10 1.394(4) . ?
C12 N1 1.379(4) . ?
C12 C7 1.413(4) . ?
C10 H10 0.9500 . ?
C10 C9 1.408(4) . ?
C15 C17 1.496(4) . ?
C17 H17A 0.9800 . ?
C17 H17B 0.9800 . ?
C17 H17C 0.9800 . ?
C6 H6 0.9500 . ?
C6 C5 1.363(4) . ?
C6 C7 1.418(4) . ?
C5 H5 0.9500 . ?
C13 C16 1.489(4) . ?
C9 H9 0.9500 . ?
C9 C8 1.369(4) . ?
C7 C8 1.421(4) . ?
C8 H8 0.9500 . ?
C16 H16A 0.9800 . ?
C16 H16B 0.9800 . ?
C16 H16C 0.9800 . ?

loop_
_geom_hbond_atom_site_label_D
_geom_hbond_atom_site_label_H
_geom_hbond_atom_site_label_A
_geom_hbond_distance_DH
_geom_hbond_distance_HA
_geom_hbond_distance_DA
_geom_hbond_angle_DHA
_geom_hbond_site_symmetry_A
_geom_hbond_publ_flag
C4 H4 O1 0.95 2.53 3.412(4) 155.0 4_665 yes
C17 H17B O1 0.98 2.55 3.430(4) 149.0 1_655 yes
C5 H5 O2 0.95 2.60 3.536(4) 170.4 4_665 yes

loop_
_geom_torsion_atom_site_label_1
_geom_torsion_atom_site_label_2
_geom_torsion_atom_site_label_3
_geom_torsion_atom_site_label_4
_geom_torsion
_geom_torsion_site_symmetry_1
_geom_torsion_site_symmetry_2
_geom_torsion_site_symmetry_3
_geom_torsion_site_symmetry_4
_geom_torsion_publ_flag
Re1 N2 N3 C13 -174.71(19) . . . . ?
Re1 N2 C15 C14 174.1(2) . . . . ?
Re1 N2 C15 C17 -8.4(5) . . . . ?
Re1 O4 C11 C12 3.3(3) . . . . ?
Re1 O4 C11 C10 -177.8(2) . . . . ?
N2 N3 C13 C14 -0.8(3) . . . . ?
N2 N3 C13 C16 -179.7(3) . . . . ?
O4 C11 C12 N1 -1.3(4) . . . . ?
O4 C11 C12 C7 178.1(3) . . . . ?
O4 C11 C10 C9 -177.1(3) . . . . ?
N3 N2 C15 C14 0.1(3) . . . . ?
N3 N2 C15 C17 177.5(3) . . . . ?
C11 C12 N1 Re1 -1.3(3) . . . . ?
C11 C12 N1 C4 178.5(3) . . . . ?
C11 C12 C7 C6 -179.1(3) . . . . ?
C11 C12 C7 C8 -0.5(4) . . . . ?
C11 C10 C9 C8 -1.4(5) . . . . ?
C12 C11 C10 C9 1.8(4) . . . . ?
C12 C7 C8 C9 1.0(4) . . . . ?
N1 C4 C5 C6 0.0(5) . . . . ?
N1 C12 C7 C6 0.2(4) . . . . ?
N1 C12 C7 C8 178.8(3) . . . . ?
C10 C11 C12 N1 179.7(2) . . . . ?
C10 C11 C12 C7 -0.9(4) . . . . ?
C10 C9 C8 C7 -0.1(5) . . . . ?
C15 N2 N3 C13 0.5(3) . . . . ?
C15 C14 C13 N3 0.8(3) . . . . ?
C15 C14 C13 C16 179.5(3) . . . . ?
C6 C7 C8 C9 179.5(3) . . . . ?
C5 C4 N1 Re1 -179.4(2) . . . . ?
C5 C4 N1 C12 0.8(4) . . . . ?
C5 C6 C7 C12 0.6(4) . . . . ?
C5 C6 C7 C8 -177.9(3) . . . . ?
C13 C14 C15 N2 -0.6(4) . . . . ?
C13 C14 C15 C17 -177.8(3) . . . . ?
C7 C12 N1 Re1 179.2(2) . . . . ?
C7 C12 N1 C4 -1.0(4) . . . . ?
C7 C6 C5 C4 -0.8(5) . . . . ?
